data_7005988
loop_
_publ_author_name
'Adrian, Rafael A.'
'Zhu, Shourong'
'Powell, Douglas R.'
'Broker, Grant A.'
'Tiekink, Edward R. T.'
'Walmsley, Judith A.'

_publ_section_title
;
 Dinuclear palladium(ii) complexes with bridging amidate ligands.
;
_journal_issue 39
_journal_name_full 'Dalton transactions (Cambridge, England : 2003)'
_journal_page_first 4399
_journal_page_last 4404
_journal_paper_doi 10.1039/B707878A
_journal_year 2007
_chemical_formula_moiety 'C8 H24 N6 O2 Pd2, 2(C F3 O3 S), (H2 O)'
_chemical_formula_sum 'C10 H26 F6 N6 O9 Pd2 S2'
_chemical_formula_weight 765.29
_chemical_name_systematic
;
?
;
_space_group_IT_number 14
_symmetry_cell_setting monoclinic
_symmetry_space_group_name_Hall '-P 2ybc'
_symmetry_space_group_name_H-M 'P 1 21/c 1'
_atom_sites_solution_hydrogens geom
_atom_sites_solution_primary direct
_atom_sites_solution_secondary difmap
_audit_creation_method SHELXL-97
_cell_angle_alpha 90.00
_cell_angle_beta 119.338(5)
_cell_angle_gamma 90.00
_cell_formula_units_Z 8
_cell_length_a 21.265(3)
_cell_length_b 13.134(2)
_cell_length_c 20.892(3)
_cell_measurement_reflns_used 7851
_cell_measurement_temperature 100(2)
_cell_measurement_theta_max 28.34
_cell_measurement_theta_min 2.72
_cell_volume 5086.6(13)
_computing_cell_refinement 'Bruker SMART'
_computing_data_collection 'Bruker SMART'
_computing_data_reduction 'Bruker SAINT'
_computing_molecular_graphics 'SHELXTL (Sheldrick, 2000)'
_computing_publication_material 'SHELXTL (Sheldrick, 2000)'
_computing_structure_refinement 'SHELXTL (Sheldrick, 2000)'
_computing_structure_solution 'SHELXTL (Sheldrick, 2000)'
_diffrn_ambient_temperature 100(2)
_diffrn_measured_fraction_theta_full 1.000
_diffrn_measured_fraction_theta_max 1.000
_diffrn_measurement_device_type 'CCD Bruker APEX'
_diffrn_measurement_method '\w scans'
_diffrn_radiation_monochromator graphite
_diffrn_radiation_source 'fine-focus sealed tube'
_diffrn_radiation_type MoK\a
_diffrn_radiation_wavelength 0.71073
_diffrn_reflns_av_R_equivalents 0.0207
_diffrn_reflns_av_sigmaI/netI 0.0199
_diffrn_reflns_limit_h_max 26
_diffrn_reflns_limit_h_min -26
_diffrn_reflns_limit_k_max 16
_diffrn_reflns_limit_k_min -16
_diffrn_reflns_limit_l_max 25
_diffrn_reflns_limit_l_min -25
_diffrn_reflns_number 39284
_diffrn_reflns_theta_full 26.00
_diffrn_reflns_theta_max 26.00
_diffrn_reflns_theta_min 1.90
_diffrn_standards_number 0
_exptl_absorpt_coefficient_mu 1.673
_exptl_absorpt_correction_T_max 0.9063
_exptl_absorpt_correction_T_min 0.5401
_exptl_absorpt_correction_type multi-scan
_exptl_absorpt_process_details 'SADABS (Sheldrick, 2002)'
_exptl_crystal_colour yellow
_exptl_crystal_density_diffrn 1.999
_exptl_crystal_density_method 'not measured'
_exptl_crystal_description plate
_exptl_crystal_F_000 3024
_exptl_crystal_size_max 0.42
_exptl_crystal_size_mid 0.22
_exptl_crystal_size_min 0.06
_refine_diff_density_max 2.000
_refine_diff_density_min -0.826
_refine_diff_density_rms 0.101
_refine_ls_extinction_method none
_refine_ls_goodness_of_fit_ref 1.014
_refine_ls_hydrogen_treatment constr
_refine_ls_matrix_type full
_refine_ls_number_parameters 836
_refine_ls_number_reflns 9988
_refine_ls_number_restraints 844
_refine_ls_restrained_S_all 1.039
_refine_ls_R_factor_all 0.0272
_refine_ls_R_factor_gt 0.0246
_refine_ls_shift/su_max 0.003
_refine_ls_shift/su_mean 0.000
_refine_ls_structure_factor_coef Fsqd
_refine_ls_weighting_details 'calc w=1/[\s^2^(Fo^2^)+(0.036P)^2^+11.6P] where P=(Fo^2^+2Fc^2^)/3'
_refine_ls_weighting_scheme calc
_refine_ls_wR_factor_gt 0.0661
_refine_ls_wR_factor_ref 0.0681
_reflns_number_gt 9241
_reflns_number_total 9988
_reflns_threshold_expression >2sigma(I)
_cod_data_source_file B707878A.txt
_cod_data_source_block 6
_cod_depositor_comments
;
The following automatic conversions were performed:
'_symmetry_cell_setting' value 'Monoclinic' changed to 'monoclinic'
according to '/home/saulius/struct/CIF-dictionaries/cif_core.dic'
dictionary named 'cif_core.dic' version 2.4.1 from 2010-06-29.

Automatic conversion script
Id: cif_fix_enum 1527 2010-12-29 10:47:43Z saulius 
;
_cod_original_sg_symbol_H-M P2(1)/c
_cod_database_code 7005988

loop_
_symmetry_equiv_pos_as_xyz
'x, y, z'
'-x, y+1/2, -z+1/2'
'-x, -y, -z'
'x, -y-1/2, z-1/2'

loop_
_atom_site_label
_atom_site_type_symbol
_atom_site_fract_x
_atom_site_fract_y
_atom_site_fract_z
_atom_site_U_iso_or_equiv
_atom_site_adp_type
_atom_site_occupancy
_atom_site_symmetry_multiplicity
_atom_site_calc_flag
_atom_site_refinement_flags
_atom_site_disorder_assembly
_atom_site_disorder_group
Pd1 Pd -0.024611(11) 0.340512(16) 0.212493(12) 0.01422(6) Uani 1 1 d . . .
Pd2 Pd 0.031047(11) 0.121340(16) 0.234377(12) 0.01421(6) Uani 1 1 d . . .
Pd3 Pd 0.454735(11) 0.484317(16) 0.222448(12) 0.01409(6) Uani 1 1 d . . .
Pd4 Pd 0.473947(11) 0.249956(16) 0.215894(11) 0.01362(6) Uani 1 1 d . . .
S2 S -0.18987(4) 0.16127(6) -0.04775(4) 0.02154(16) Uani 1 1 d . . .
S3 S 0.18260(4) 0.35359(6) 0.13567(5) 0.02653(18) Uani 1 1 d . . .
S4 S 0.36081(4) 0.63599(6) 0.35731(4) 0.02015(15) Uani 1 1 d . . .
F4 F -0.27066(12) 0.20031(18) 0.01094(13) 0.0421(5) Uani 1 1 d . . .
F5 F -0.23833(13) 0.04401(18) 0.01868(13) 0.0459(6) Uani 1 1 d . . .
F6 F -0.32146(11) 0.10306(17) -0.08386(12) 0.0366(5) Uani 1 1 d . . .
F7 F 0.14720(12) 0.19581(16) 0.04690(12) 0.0386(5) Uani 1 1 d . . .
F8 F 0.06926(13) 0.3174(2) 0.00885(14) 0.0590(7) Uani 1 1 d . . .
F9 F 0.16841(14) 0.33460(18) 0.00513(13) 0.0467(6) Uani 1 1 d . . .
F10 F 0.24210(11) 0.5429(2) 0.33182(14) 0.0503(6) Uani 1 1 d . . .
F11 F 0.33761(12) 0.48636(19) 0.42560(13) 0.0459(6) Uani 1 1 d . . .
F12 F 0.31721(14) 0.44923(17) 0.31646(14) 0.0463(6) Uani 1 1 d . . .
O1 O 0.07279(11) 0.35553(16) 0.30381(12) 0.0199(4) Uani 1 1 d . . .
O2 O -0.02759(12) 0.11306(15) 0.28713(12) 0.0202(4) Uani 1 1 d . . .
O3 O 0.56075(11) 0.47949(15) 0.25175(12) 0.0189(4) Uani 1 1 d . . .
O4 O 0.49996(11) 0.26131(15) 0.32262(11) 0.0189(4) Uani 1 1 d . . .
O5 O -0.17929(13) 0.0711(2) -0.08016(14) 0.0345(6) Uani 1 1 d . . .
O6 O -0.22049(14) 0.2474(2) -0.09553(14) 0.0371(6) Uani 1 1 d . . .
O7 O -0.12925(12) 0.18498(18) 0.02403(12) 0.0258(5) Uani 1 1 d . . .
O8 O 0.17087(16) 0.46057(19) 0.12122(18) 0.0433(7) Uani 1 1 d . . .
O9 O 0.25691(12) 0.32022(18) 0.16756(14) 0.0306(5) Uani 1 1 d . . .
O10 O 0.14367(13) 0.30761(18) 0.16879(14) 0.0296(5) Uani 1 1 d . . .
O11 O 0.43515(12) 0.60195(17) 0.39188(12) 0.0230(5) Uani 1 1 d . . .
O12 O 0.32962(12) 0.65868(17) 0.28007(12) 0.0240(5) Uani 1 1 d . . .
O13 O 0.34585(13) 0.7091(2) 0.39924(13) 0.0329(6) Uani 1 1 d . . .
O17 O 0.16143(12) -0.07679(18) 0.20690(14) 0.0223(5) Uani 1 1 d . . .
H17B H 0.190(2) -0.093(3) 0.250(2) 0.027 Uiso 1 1 d . . .
H17A H 0.172(2) -0.082(3) 0.181(2) 0.027 Uiso 1 1 d . . .
O18 O -0.24060(14) 0.3585(2) 0.15100(15) 0.0293(6) Uani 1 1 d . . .
H18B H -0.265(2) 0.398(3) 0.136(2) 0.035 Uiso 1 1 d . . .
H18A H -0.257(2) 0.312(4) 0.147(2) 0.035 Uiso 1 1 d . . .
N1 N 0.01338(14) 0.4147(2) 0.15244(14) 0.0177(5) Uani 1 1 d . . .
H1B H 0.0227(19) 0.473(3) 0.170(2) 0.021 Uiso 1 1 d . . .
H1A H 0.048(2) 0.390(3) 0.156(2) 0.021 Uiso 1 1 d . . .
N2 N -0.12034(14) 0.3501(2) 0.11919(15) 0.0197(5) Uani 1 1 d . . .
H2B H -0.1251(19) 0.294(3) 0.096(2) 0.024 Uiso 1 1 d . . .
H2A H -0.157(2) 0.366(3) 0.127(2) 0.024 Uiso 1 1 d . . .
N4 N 0.08718(13) 0.11106(19) 0.17992(14) 0.0187(5) Uani 1 1 d . . .
H4B H 0.1092 0.1723 0.1822 0.022 Uiso 1 1 calc R . .
H4A H 0.1224 0.0620 0.2013 0.022 Uiso 1 1 calc R . .
N3 N -0.04683(14) 0.0454(2) 0.14540(15) 0.0187(5) Uani 1 1 d . . .
H3B H -0.062(2) 0.001(3) 0.158(2) 0.022 Uiso 1 1 d . . .
H3A H -0.079(2) 0.086(3) 0.120(2) 0.022 Uiso 1 1 d . . .
N5 N 0.11319(15) 0.1918(2) 0.31964(15) 0.0208(5) Uani 1 1 d . . .
H5A H 0.147(2) 0.165(3) 0.343(2) 0.025 Uiso 1 1 d . . .
N6 N -0.06857(14) 0.2768(2) 0.26872(14) 0.0187(5) Uani 1 1 d . . .
H6A H -0.092(2) 0.310(3) 0.276(2) 0.022 Uiso 1 1 d . . .
N7 N 0.43388(15) 0.5557(2) 0.12710(15) 0.0206(5) Uani 1 1 d . . .
H7B H 0.463(2) 0.606(3) 0.136(2) 0.025 Uiso 1 1 d . . .
H7A H 0.435(2) 0.520(3) 0.100(2) 0.025 Uiso 1 1 d . . .
N8 N 0.34836(14) 0.5048(2) 0.18549(15) 0.0197(5) Uani 1 1 d . . .
H8Bn H 0.328(2) 0.453(3) 0.189(2) 0.024 Uiso 1 1 d . . .
H8An H 0.342(2) 0.550(3) 0.209(2) 0.024 Uiso 1 1 d . . .
N10 N 0.44646(15) 0.2168(2) 0.11088(14) 0.0194(5) Uani 1 1 d . . .
H10B H 0.433(2) 0.266(3) 0.084(2) 0.023 Uiso 1 1 d . . .
H10A H 0.481(2) 0.193(3) 0.108(2) 0.023 Uiso 1 1 d . . .
N9 N 0.37789(13) 0.1809(2) 0.18955(14) 0.0180(5) Uani 1 1 d . . .
H9B H 0.391(2) 0.127(3) 0.210(2) 0.022 Uiso 1 1 d . . .
H9A H 0.350(2) 0.209(3) 0.2052(19) 0.022 Uiso 1 1 d . . .
N11 N 0.56897(13) 0.3079(2) 0.23606(14) 0.0174(5) Uani 1 1 d . . .
H11A H 0.595(2) 0.271(3) 0.236(2) 0.021 Uiso 1 1 d . . .
N12 N 0.47179(14) 0.4294(2) 0.31943(14) 0.0187(5) Uani 1 1 d . . .
H12A H 0.468(2) 0.470(3) 0.339(2) 0.022 Uiso 1 1 d . . .
C1 C -0.04370(17) 0.4187(2) 0.07441(17) 0.0234(6) Uani 1 1 d . . .
H1D H -0.0441 0.3547 0.0491 0.028 Uiso 1 1 calc R . .
H1C H -0.0349 0.4762 0.0492 0.028 Uiso 1 1 calc R . .
C2 C -0.11497(17) 0.4328(3) 0.07296(18) 0.0256(7) Uani 1 1 d . . .
H2D H -0.1168 0.5004 0.0930 0.031 Uiso 1 1 calc R . .
H2C H -0.1554 0.4280 0.0220 0.031 Uiso 1 1 calc R . .
C4 C 0.03699(17) 0.0840(3) 0.10189(17) 0.0238(7) Uani 1 1 d . . .
H4D H 0.0644 0.0560 0.0788 0.029 Uiso 1 1 calc R . .
H4C H 0.0105 0.1452 0.0741 0.029 Uiso 1 1 calc R . .
C3 C -0.01539(17) 0.0053(2) 0.10092(17) 0.0236(6) Uani 1 1 d . . .
H3D H -0.0540 -0.0073 0.0499 0.028 Uiso 1 1 calc R . .
H3C H 0.0100 -0.0597 0.1219 0.028 Uiso 1 1 calc R . .
C5 C 0.12059(16) 0.2870(2) 0.33847(16) 0.0186(6) Uani 1 1 d . . .
C6 C 0.18756(18) 0.3261(3) 0.40439(18) 0.0293(7) Uani 1 1 d . . .
H6D H 0.2113 0.3763 0.3886 0.044 Uiso 1 1 d R . .
H6C H 0.2206 0.2692 0.4289 0.044 Uiso 1 1 d R . .
H6B H 0.1744 0.3582 0.4385 0.044 Uiso 1 1 d R . .
C7 C -0.06380(15) 0.1864(2) 0.29490(16) 0.0181(6) Uani 1 1 d . . .
C8 C -0.10165(18) 0.1594(2) 0.33766(19) 0.0248(7) Uani 1 1 d . . .
H8A H -0.1344 0.1020 0.3139 0.037 Uiso 1 1 d R . .
H8B H -0.1293 0.2183 0.3390 0.037 Uiso 1 1 d R . .
H8C H -0.0658 0.1404 0.3879 0.037 Uiso 1 1 d R . .
C9 C 0.35941(19) 0.6004(3) 0.0927(2) 0.0383(9) Uani 1 1 d . . .
H9D H 0.3611 0.6680 0.1144 0.046 Uiso 1 1 calc R . .
H9C H 0.3403 0.6092 0.0393 0.046 Uiso 1 1 calc R . .
C10 C 0.31206(19) 0.5316(3) 0.1058(2) 0.0396(9) Uani 1 1 d . . .
H10D H 0.3025 0.4691 0.0759 0.048 Uiso 1 1 calc R . .
H10C H 0.2654 0.5655 0.0913 0.048 Uiso 1 1 calc R . .
C12 C 0.38775(17) 0.1392(2) 0.08243(17) 0.0230(6) Uani 1 1 d . . .
H12C H 0.4081 0.0708 0.1010 0.028 Uiso 1 1 calc R . .
H12B H 0.3628 0.1376 0.0281 0.028 Uiso 1 1 calc R . .
C11 C 0.33554(16) 0.1682(2) 0.10850(17) 0.0220(6) Uani 1 1 d . . .
H11C H 0.3107 0.2325 0.0850 0.026 Uiso 1 1 calc R . .
H11B H 0.2988 0.1142 0.0957 0.026 Uiso 1 1 calc R . .
C13 C 0.59425(15) 0.3997(2) 0.24791(15) 0.0168(6) Uani 1 1 d . . .
C14 C 0.66758(16) 0.4199(2) 0.25639(18) 0.0214(6) Uani 1 1 d . . .
H14C H 0.6947 0.3560 0.2675 0.032 Uiso 1 1 d R . .
H14B H 0.6936 0.4684 0.2965 0.032 Uiso 1 1 d R . .
H14A H 0.6622 0.4485 0.2106 0.032 Uiso 1 1 d R . .
C15 C 0.49254(15) 0.3427(2) 0.35234(16) 0.0174(6) Uani 1 1 d . . .
C16 C 0.51096(19) 0.3317(3) 0.43179(17) 0.0273(7) Uani 1 1 d . . .
H16C H 0.4839 0.2746 0.4365 0.041 Uiso 1 1 d R . .
H16B H 0.4981 0.3945 0.4480 0.041 Uiso 1 1 d R . .
H16A H 0.5628 0.3191 0.4623 0.041 Uiso 1 1 d R . .
C17 C -0.25907(17) 0.1255(2) -0.02456(18) 0.0241(7) Uani 1 1 d . . .
C18 C 0.1394(2) 0.2975(3) 0.0444(2) 0.0342(8) Uani 1 1 d . . .
C19 C 0.31156(19) 0.5223(3) 0.3577(2) 0.0338(8) Uani 1 1 d . . .
S1F S 0.31715(14) 0.3961(2) -0.08154(15) 0.0302(7) Uani 0.444(3) 1 d PDU A 1
O1F O 0.2464(2) 0.4267(5) -0.0964(3) 0.0305(16) Uani 0.444(3) 1 d PDU A 1
O2F O 0.3610(3) 0.4799(4) -0.0798(3) 0.0435(18) Uani 0.444(3) 1 d PDU A 1
O3F O 0.3496(3) 0.3215(4) -0.0247(3) 0.0521(16) Uani 0.444(3) 1 d PDU A 1
C1F C 0.2996(2) 0.3280(3) -0.1651(4) 0.0258(14) Uani 0.444(3) 1 d PDU A 1
F1F F 0.3607(3) 0.3072(5) -0.1650(3) 0.0549(15) Uani 0.444(3) 1 d PDU A 1
F2F F 0.2651(3) 0.2414(2) -0.1711(2) 0.0358(11) Uani 0.444(3) 1 d PDU A 1
F3F F 0.2594(3) 0.3843(4) -0.2240(2) 0.0303(13) Uani 0.444(3) 1 d PDU A 1
S1F'' S 0.33553(15) 0.4242(2) -0.05974(15) 0.0184(6) Uani 0.386(3) 1 d PDU B 2
O1F'' O 0.2643(2) 0.4167(5) -0.0690(3) 0.0241(16) Uani 0.386(3) 1 d PDU B 2
O2F'' O 0.3532(3) 0.5218(3) -0.0772(3) 0.0180(13) Uani 0.386(3) 1 d PDU B 2
O3F'' O 0.3902(3) 0.3804(4) 0.0075(3) 0.0415(16) Uani 0.386(3) 1 d PDU B 2
C1F'' C 0.3328(2) 0.3414(4) -0.1310(4) 0.0307(14) Uani 0.386(3) 1 d PDU B 2
F1F'' F 0.3912(3) 0.3539(4) -0.1379(3) 0.0414(14) Uani 0.386(3) 1 d PDU B 2
F2F'' F 0.3296(3) 0.2443(3) -0.1151(3) 0.0477(14) Uani 0.386(3) 1 d PDU B 2
F3F'' F 0.2759(3) 0.3623(5) -0.1958(3) 0.0398(17) Uani 0.386(3) 1 d PDU B 2
S1F''' S 0.3502(5) 0.3761(7) -0.0541(5) 0.0207(15) Uiso 0.0826(19) 1 d PDU C 3
O1F''' O 0.2888(6) 0.4292(14) -0.1095(9) 0.028(3) Uiso 0.0826(19) 1 d PDU C 3
O2F''' O 0.3608(10) 0.2763(8) -0.0748(12) 0.037(3) Uiso 0.0826(19) 1 d PDU C 3
O3F''' O 0.3577(10) 0.3814(16) 0.0178(7) 0.032(3) Uiso 0.0826(19) 1 d PDU C 3
C1F''' C 0.4272(6) 0.4486(9) -0.0452(7) 0.032(3) Uiso 0.0826(19) 1 d PDU C 3
F1F''' F 0.4861(5) 0.4267(14) 0.0178(9) 0.038(5) Uiso 0.0826(19) 1 d PDU C 3
F2F''' F 0.4153(8) 0.5480(8) -0.0462(11) 0.031(3) Uiso 0.0826(19) 1 d PDU C 3
F3F''' F 0.4396(10) 0.4277(15) -0.1003(10) 0.056(5) Uiso 0.0826(19) 1 d PDU C 3
S1F' S 0.5010(3) 0.4226(5) 0.0590(4) 0.010 Uiso 0.0878(15) 1 d PDU D 4
O1F' O 0.5273(8) 0.388(2) 0.0115(9) 0.079(8) Uiso 0.0878(15) 1 d PDU D 4
O2F' O 0.5177(9) 0.357(2) 0.1202(10) 0.098(10) Uiso 0.0878(15) 1 d PDU D 4
O3F' O 0.5127(9) 0.5287(8) 0.0767(15) 0.092(10) Uiso 0.0878(15) 1 d PDU D 4
C1F' C 0.4032(6) 0.4122(10) 0.0025(7) 0.030(2) Uiso 0.0878(15) 1 d PDU D 4
F1F' F 0.3714(6) 0.4200(19) 0.0434(11) 0.067(5) Uiso 0.0878(15) 1 d PDU D 4
F2F' F 0.3772(7) 0.4852(14) -0.0480(9) 0.038(3) Uiso 0.0878(15) 1 d PDU D 4
F3F' F 0.3849(7) 0.3230(12) -0.0317(10) 0.039(3) Uiso 0.0878(15) 1 d PDU D 4

loop_
_atom_site_aniso_label
_atom_site_aniso_U_11
_atom_site_aniso_U_22
_atom_site_aniso_U_33
_atom_site_aniso_U_23
_atom_site_aniso_U_13
_atom_site_aniso_U_12
Pd1 0.01526(11) 0.01194(11) 0.01748(11) 0.00045(8) 0.00958(9) -0.00025(8)
Pd2 0.01543(11) 0.01147(11) 0.01649(11) -0.00042(8) 0.00842(9) -0.00101(8)
Pd3 0.01295(10) 0.01237(11) 0.01644(11) -0.00027(8) 0.00679(9) 0.00080(8)
Pd4 0.01371(11) 0.01200(11) 0.01457(11) -0.00067(8) 0.00649(9) 0.00078(7)
S2 0.0202(4) 0.0274(4) 0.0171(4) 0.0007(3) 0.0092(3) -0.0013(3)
S3 0.0277(4) 0.0177(4) 0.0453(5) -0.0020(3) 0.0265(4) 0.0004(3)
S4 0.0222(4) 0.0210(4) 0.0208(4) 0.0017(3) 0.0133(3) 0.0007(3)
F4 0.0415(12) 0.0485(14) 0.0459(13) -0.0123(11) 0.0288(11) 0.0029(10)
F5 0.0520(14) 0.0415(13) 0.0495(14) 0.0235(11) 0.0289(12) 0.0016(11)
F6 0.0245(10) 0.0482(13) 0.0361(12) -0.0055(10) 0.0140(9) -0.0092(9)
F7 0.0471(13) 0.0283(11) 0.0462(13) -0.0082(10) 0.0273(11) -0.0080(9)
F8 0.0333(13) 0.080(2) 0.0485(15) 0.0031(14) 0.0085(11) 0.0133(13)
F9 0.0651(16) 0.0435(13) 0.0456(14) 0.0078(11) 0.0381(13) 0.0041(12)
F10 0.0256(11) 0.0708(17) 0.0547(15) 0.0242(13) 0.0197(11) -0.0038(11)
F11 0.0428(13) 0.0581(15) 0.0408(13) 0.0279(11) 0.0236(11) -0.0001(11)
F12 0.0603(15) 0.0273(11) 0.0542(14) -0.0016(10) 0.0304(12) -0.0166(11)
O1 0.0196(10) 0.0165(10) 0.0216(11) -0.0028(8) 0.0087(9) -0.0015(8)
O2 0.0283(11) 0.0131(10) 0.0272(11) 0.0001(8) 0.0197(10) -0.0008(8)
O3 0.0160(10) 0.0149(10) 0.0264(11) -0.0013(8) 0.0108(9) 0.0000(8)
O4 0.0229(11) 0.0172(10) 0.0160(10) 0.0008(8) 0.0090(9) 0.0022(8)
O5 0.0303(13) 0.0426(15) 0.0314(13) -0.0113(11) 0.0158(11) 0.0023(11)
O6 0.0363(14) 0.0377(15) 0.0324(14) 0.0155(11) 0.0130(12) -0.0018(11)
O7 0.0225(11) 0.0296(12) 0.0202(11) -0.0008(9) 0.0064(9) -0.0004(9)
O8 0.0559(17) 0.0192(12) 0.080(2) 0.0022(13) 0.0523(17) 0.0054(12)
O9 0.0248(12) 0.0271(12) 0.0448(15) -0.0065(11) 0.0210(11) -0.0013(10)
O10 0.0307(12) 0.0228(12) 0.0446(14) 0.0019(10) 0.0258(11) 0.0007(10)
O11 0.0234(11) 0.0208(11) 0.0281(12) -0.0009(9) 0.0151(10) 0.0008(9)
O12 0.0301(12) 0.0213(11) 0.0236(11) 0.0020(9) 0.0154(10) -0.0045(9)
O13 0.0344(13) 0.0391(14) 0.0258(12) 0.0009(11) 0.0151(11) 0.0158(11)
O17 0.0209(11) 0.0251(12) 0.0263(13) 0.0009(10) 0.0158(10) 0.0019(9)
O18 0.0247(13) 0.0282(14) 0.0371(15) -0.0053(12) 0.0168(12) -0.0046(10)
N1 0.0203(13) 0.0137(12) 0.0239(14) -0.0005(10) 0.0144(11) -0.0003(10)
N2 0.0186(12) 0.0208(13) 0.0204(13) 0.0006(11) 0.0101(11) 0.0007(10)
N4 0.0187(12) 0.0179(12) 0.0217(13) 0.0000(10) 0.0117(11) 0.0003(10)
N3 0.0209(13) 0.0155(13) 0.0192(13) 0.0025(10) 0.0094(11) -0.0010(10)
N5 0.0195(13) 0.0167(13) 0.0197(13) 0.0021(10) 0.0046(11) 0.0000(10)
N6 0.0204(13) 0.0153(12) 0.0250(14) 0.0002(10) 0.0146(11) 0.0016(10)
N7 0.0244(13) 0.0161(13) 0.0219(14) -0.0008(10) 0.0119(11) -0.0015(11)
N8 0.0166(12) 0.0192(13) 0.0218(13) 0.0000(11) 0.0084(11) 0.0014(10)
N10 0.0213(13) 0.0183(13) 0.0174(13) 0.0002(10) 0.0086(11) 0.0036(11)
N9 0.0161(12) 0.0151(12) 0.0218(13) -0.0005(10) 0.0084(11) 0.0019(10)
N11 0.0159(12) 0.0167(13) 0.0214(13) -0.0009(10) 0.0105(10) 0.0025(10)
N12 0.0196(12) 0.0186(13) 0.0195(13) -0.0035(10) 0.0108(11) 0.0015(10)
C1 0.0288(16) 0.0230(16) 0.0222(16) 0.0034(13) 0.0153(14) -0.0006(13)
C2 0.0246(16) 0.0263(17) 0.0230(16) 0.0068(13) 0.0094(13) 0.0038(13)
C4 0.0282(16) 0.0251(16) 0.0217(16) 0.0006(13) 0.0151(14) 0.0024(13)
C3 0.0273(16) 0.0224(16) 0.0202(15) -0.0040(12) 0.0111(13) -0.0016(13)
C5 0.0215(14) 0.0185(15) 0.0162(14) 0.0002(11) 0.0094(12) -0.0033(12)
C6 0.0291(17) 0.0234(17) 0.0239(17) -0.0008(13) 0.0041(14) -0.0055(13)
C7 0.0180(14) 0.0185(15) 0.0187(14) -0.0008(12) 0.0096(12) -0.0023(11)
C8 0.0296(17) 0.0225(16) 0.0313(18) 0.0037(13) 0.0220(15) 0.0007(13)
C9 0.0268(18) 0.048(2) 0.0311(19) 0.0132(17) 0.0070(15) 0.0013(16)
C10 0.0249(17) 0.052(2) 0.032(2) 0.0132(18) 0.0066(15) 0.0024(16)
C12 0.0231(15) 0.0195(15) 0.0196(15) -0.0043(12) 0.0051(13) 0.0021(12)
C11 0.0169(14) 0.0205(15) 0.0212(15) -0.0020(12) 0.0037(12) 0.0014(12)
C13 0.0164(13) 0.0195(14) 0.0139(13) 0.0009(11) 0.0070(11) 0.0016(11)
C14 0.0179(14) 0.0217(15) 0.0269(16) 0.0013(13) 0.0127(13) 0.0006(12)
C15 0.0126(13) 0.0218(15) 0.0172(14) -0.0020(12) 0.0068(11) -0.0003(11)
C16 0.0345(18) 0.0286(17) 0.0194(16) -0.0006(13) 0.0137(14) 0.0028(14)
C17 0.0260(16) 0.0255(16) 0.0241(16) -0.0001(13) 0.0149(14) -0.0005(13)
C18 0.0336(19) 0.0327(19) 0.041(2) 0.0046(16) 0.0220(17) 0.0048(15)
C19 0.0283(18) 0.041(2) 0.035(2) 0.0148(17) 0.0178(16) -0.0051(15)
S1F 0.0296(12) 0.0240(13) 0.0220(13) 0.0096(10) 0.0010(10) -0.0092(10)
O1F 0.034(3) 0.027(3) 0.022(3) -0.009(3) 0.008(3) -0.008(2)
O2F 0.034(3) 0.047(3) 0.023(3) 0.007(3) -0.006(2) -0.010(3)
O3F 0.049(3) 0.048(3) 0.038(3) 0.017(3) 0.005(2) -0.001(3)
C1F 0.025(3) 0.023(3) 0.034(3) 0.014(3) 0.019(3) 0.010(2)
F1F 0.030(3) 0.082(4) 0.060(3) 0.007(3) 0.027(2) 0.016(3)
F2F 0.065(3) 0.0124(19) 0.050(3) 0.0019(18) 0.044(3) 0.0021(19)
F3F 0.033(3) 0.023(2) 0.024(3) 0.014(2) 0.006(2) -0.0003(19)
S1F' 0.0248(13) 0.0141(13) 0.0159(12) -0.0003(9) 0.0098(10) -0.0055(10)
O1F' 0.030(3) 0.028(3) 0.018(4) -0.007(3) 0.015(3) -0.011(3)
O2F' 0.015(2) 0.011(3) 0.025(3) 0.010(2) 0.008(2) 0.007(2)
O3F' 0.051(3) 0.029(3) 0.033(3) 0.016(2) 0.012(3) -0.002(3)
C1F' 0.037(3) 0.026(2) 0.032(3) 0.000(2) 0.019(2) 0.000(2)
F1F' 0.050(3) 0.037(3) 0.057(4) 0.001(3) 0.041(3) 0.007(3)
F2F' 0.074(3) 0.021(2) 0.068(3) -0.006(2) 0.050(3) -0.006(2)
F3F' 0.049(4) 0.042(4) 0.028(4) -0.012(3) 0.019(3) -0.009(3)

loop_
_atom_type_symbol
_atom_type_description
_atom_type_scat_dispersion_real
_atom_type_scat_dispersion_imag
_atom_type_scat_source
C C 0.0033 0.0016 'International Tables Vol C Tables 4.2.6.8 and 6.1.1.4'
H H 0.0000 0.0000 'International Tables Vol C Tables 4.2.6.8 and 6.1.1.4'
N N 0.0061 0.0033 'International Tables Vol C Tables 4.2.6.8 and 6.1.1.4'
O O 0.0106 0.0060 'International Tables Vol C Tables 4.2.6.8 and 6.1.1.4'
F F 0.0171 0.0103 'International Tables Vol C Tables 4.2.6.8 and 6.1.1.4'
S S 0.1246 0.1234 'International Tables Vol C Tables 4.2.6.8 and 6.1.1.4'
Pd Pd -0.9988 1.0072 'International Tables Vol C Tables 4.2.6.8 and 6.1.1.4'

loop_
_geom_angle_atom_site_label_1
_geom_angle_atom_site_label_2
_geom_angle_atom_site_label_3
_geom_angle
_geom_angle_site_symmetry_1
_geom_angle_site_symmetry_3
_geom_angle_publ_flag
N6 Pd1 N2 93.02(11) . . ?
N6 Pd1 O1 92.52(10) . . ?
N2 Pd1 O1 170.64(10) . . ?
N6 Pd1 N1 175.08(11) . . ?
N2 Pd1 N1 83.82(11) . . ?
O1 Pd1 N1 90.13(10) . . ?
N6 Pd1 Pd2 77.14(8) . . ?
N2 Pd1 Pd2 109.64(8) . . ?
O1 Pd1 Pd2 78.97(6) . . ?
N1 Pd1 Pd2 107.46(8) . . ?
N5 Pd2 N4 91.90(11) . . ?
N5 Pd2 O2 92.39(10) . . ?
N4 Pd2 O2 172.98(9) . . ?
N5 Pd2 N3 175.52(11) . . ?
N4 Pd2 N3 83.92(10) . . ?
O2 Pd2 N3 91.61(10) . . ?
N5 Pd2 Pd1 78.68(8) . . ?
N4 Pd2 Pd1 105.73(7) . . ?
O2 Pd2 Pd1 80.57(6) . . ?
N3 Pd2 Pd1 103.98(8) . . ?
N12 Pd3 N8 92.76(11) . . ?
N12 Pd3 O3 93.42(9) . . ?
N8 Pd3 O3 172.70(10) . . ?
N12 Pd3 N7 173.31(11) . . ?
N8 Pd3 N7 84.19(11) . . ?
O3 Pd3 N7 89.24(10) . . ?
N12 Pd3 Pd4 74.17(8) . . ?
N8 Pd3 Pd4 105.13(8) . . ?
O3 Pd3 Pd4 80.33(6) . . ?
N7 Pd3 Pd4 112.36(8) . . ?
N11 Pd4 N10 92.04(11) . . ?
N11 Pd4 O4 92.14(9) . . ?
N10 Pd4 O4 171.72(10) . . ?
N11 Pd4 N9 174.84(11) . . ?
N10 Pd4 N9 83.86(11) . . ?
O4 Pd4 N9 91.54(10) . . ?
N11 Pd4 Pd3 75.85(8) . . ?
N10 Pd4 Pd3 106.60(8) . . ?
O4 Pd4 Pd3 81.36(6) . . ?
N9 Pd4 Pd3 108.30(8) . . ?
O5 S2 O6 116.39(17) . . ?
O5 S2 O7 113.49(14) . . ?
O6 S2 O7 114.79(15) . . ?
O5 S2 C17 104.25(15) . . ?
O6 S2 C17 103.75(15) . . ?
O7 S2 C17 101.79(14) . . ?
O8 S3 O10 115.41(15) . . ?
O8 S3 O9 115.55(16) . . ?
O10 S3 O9 113.87(15) . . ?
O8 S3 C18 103.31(18) . . ?
O10 S3 C18 102.65(16) . . ?
O9 S3 C18 103.67(16) . . ?
O13 S4 O12 115.20(14) . . ?
O13 S4 O11 114.56(14) . . ?
O12 S4 O11 114.35(14) . . ?
O13 S4 C19 104.18(17) . . ?
O12 S4 C19 102.90(15) . . ?
O11 S4 C19 103.50(15) . . ?
C5 O1 Pd1 128.73(19) . . ?
C7 O2 Pd2 126.14(18) . . ?
C13 O3 Pd3 124.92(18) . . ?
C15 O4 Pd4 124.22(19) . . ?
H17B O17 H17A 120(4) . . ?
H18B O18 H18A 113(5) . . ?
C1 N1 Pd1 109.60(18) . . ?
C1 N1 H1B 110(3) . . ?
Pd1 N1 H1B 105(2) . . ?
C1 N1 H1A 110(3) . . ?
Pd1 N1 H1A 113(3) . . ?
H1B N1 H1A 109(4) . . ?
C2 N2 Pd1 108.01(19) . . ?
C2 N2 H2B 107(2) . . ?
Pd1 N2 H2B 106(2) . . ?
C2 N2 H2A 107(2) . . ?
Pd1 N2 H2A 113(2) . . ?
H2B N2 H2A 116(3) . . ?
C4 N4 Pd2 109.18(18) . . ?
C4 N4 H4B 109.8 . . ?
Pd2 N4 H4B 109.8 . . ?
C4 N4 H4A 109.8 . . ?
Pd2 N4 H4A 109.8 . . ?
H4B N4 H4A 108.3 . . ?
C3 N3 Pd2 109.28(19) . . ?
C3 N3 H3B 110(3) . . ?
Pd2 N3 H3B 110(3) . . ?
C3 N3 H3A 108(3) . . ?
Pd2 N3 H3A 108(3) . . ?
H3B N3 H3A 111(4) . . ?
C5 N5 Pd2 129.6(2) . . ?
C5 N5 H5A 109(3) . . ?
Pd2 N5 H5A 121(3) . . ?
C7 N6 Pd1 132.0(2) . . ?
C7 N6 H6A 112(3) . . ?
Pd1 N6 H6A 116(3) . . ?
C9 N7 Pd3 108.7(2) . . ?
C9 N7 H7B 107(2) . . ?
Pd3 N7 H7B 111(3) . . ?
C9 N7 H7A 108(3) . . ?
Pd3 N7 H7A 112(3) . . ?
H7B N7 H7A 110(4) . . ?
C10 N8 Pd3 109.1(2) . . ?
C10 N8 H8B 106(3) . . ?
Pd3 N8 H8B 113(3) . . ?
C10 N8 H8A 111(3) . . ?
Pd3 N8 H8A 110(3) . . ?
H8B N8 H8A 106(4) . . ?
C12 N10 Pd4 108.7(2) . . ?
C12 N10 H10B 110(3) . . ?
Pd4 N10 H10B 113(3) . . ?
C12 N10 H10A 108(3) . . ?
Pd4 N10 H10A 111(2) . . ?
H10B N10 H10A 106(4) . . ?
C11 N9 Pd4 108.88(19) . . ?
C11 N9 H9B 111(3) . . ?
Pd4 N9 H9B 103(3) . . ?
C11 N9 H9A 109(2) . . ?
Pd4 N9 H9A 118(2) . . ?
H9B N9 H9A 107(3) . . ?
C13 N11 Pd4 132.6(2) . . ?
C13 N11 H11A 112(3) . . ?
Pd4 N11 H11A 115(3) . . ?
C15 N12 Pd3 134.4(2) . . ?
C15 N12 H12A 117(3) . . ?
Pd3 N12 H12A 108(3) . . ?
N1 C1 C2 107.4(2) . . ?
N1 C1 H1D 110.2 . . ?
C2 C1 H1D 110.2 . . ?
N1 C1 H1C 110.2 . . ?
C2 C1 H1C 110.2 . . ?
H1D C1 H1C 108.5 . . ?
N2 C2 C1 106.9(3) . . ?
N2 C2 H2D 110.3 . . ?
C1 C2 H2D 110.3 . . ?
N2 C2 H2C 110.3 . . ?
C1 C2 H2C 110.3 . . ?
H2D C2 H2C 108.6 . . ?
N4 C4 C3 107.8(2) . . ?
N4 C4 H4D 110.1 . . ?
C3 C4 H4D 110.1 . . ?
N4 C4 H4C 110.1 . . ?
C3 C4 H4C 110.1 . . ?
H4D C4 H4C 108.5 . . ?
N3 C3 C4 107.7(3) . . ?
N3 C3 H3D 110.2 . . ?
C4 C3 H3D 110.2 . . ?
N3 C3 H3C 110.2 . . ?
C4 C3 H3C 110.2 . . ?
H3D C3 H3C 108.5 . . ?
O1 C5 N5 124.1(3) . . ?
O1 C5 C6 114.2(3) . . ?
N5 C5 C6 121.7(3) . . ?
C5 C6 H6D 109.5 . . ?
C5 C6 H6C 109.5 . . ?
H6D C6 H6C 109.5 . . ?
C5 C6 H6B 109.5 . . ?
H6D C6 H6B 109.5 . . ?
H6C C6 H6B 109.5 . . ?
N6 C7 O2 124.1(3) . . ?
N6 C7 C8 120.9(3) . . ?
O2 C7 C8 115.0(3) . . ?
C7 C8 H8A 109.5 . . ?
C7 C8 H8B 109.5 . . ?
H8A C8 H8B 109.5 . . ?
C7 C8 H8C 109.5 . . ?
H8A C8 H8C 109.5 . . ?
H8B C8 H8C 109.5 . . ?
C10 C9 N7 109.1(3) . . ?
C10 C9 H9D 109.9 . . ?
N7 C9 H9D 109.9 . . ?
C10 C9 H9C 109.9 . . ?
N7 C9 H9C 109.9 . . ?
H9D C9 H9C 108.3 . . ?
C9 C10 N8 108.9(3) . . ?
C9 C10 H10D 109.9 . . ?
N8 C10 H10D 109.9 . . ?
C9 C10 H10C 109.9 . . ?
N8 C10 H10C 109.9 . . ?
H10D C10 H10C 108.3 . . ?
N10 C12 C11 107.8(2) . . ?
N10 C12 H12C 110.2 . . ?
C11 C12 H12C 110.2 . . ?
N10 C12 H12B 110.2 . . ?
C11 C12 H12B 110.2 . . ?
H12C C12 H12B 108.5 . . ?
N9 C11 C12 107.3(2) . . ?
N9 C11 H11C 110.2 . . ?
C12 C11 H11C 110.2 . . ?
N9 C11 H11B 110.2 . . ?
C12 C11 H11B 110.2 . . ?
H11C C11 H11B 108.5 . . ?
O3 C13 N11 125.3(3) . . ?
O3 C13 C14 114.9(3) . . ?
N11 C13 C14 119.8(3) . . ?
C13 C14 H14C 109.5 . . ?
C13 C14 H14B 109.5 . . ?
H14C C14 H14B 109.5 . . ?
C13 C14 H14A 109.5 . . ?
H14C C14 H14A 109.5 . . ?
H14B C14 H14A 109.5 . . ?
O4 C15 N12 124.6(3) . . ?
O4 C15 C16 115.1(3) . . ?
N12 C15 C16 120.3(3) . . ?
C15 C16 H16C 109.5 . . ?
C15 C16 H16B 109.5 . . ?
H16C C16 H16B 109.5 . . ?
C15 C16 H16A 109.5 . . ?
H16C C16 H16A 109.5 . . ?
H16B C16 H16A 109.5 . . ?
F4 C17 F5 107.9(3) . . ?
F4 C17 F6 108.1(3) . . ?
F5 C17 F6 107.6(3) . . ?
F4 C17 S2 110.7(2) . . ?
F5 C17 S2 110.3(2) . . ?
F6 C17 S2 112.1(2) . . ?
F8 C18 F9 108.4(3) . . ?
F8 C18 F7 107.6(3) . . ?
F9 C18 F7 107.6(3) . . ?
F8 C18 S3 111.0(3) . . ?
F9 C18 S3 110.3(3) . . ?
F7 C18 S3 111.9(3) . . ?
F10 C19 F11 107.8(3) . . ?
F10 C19 F12 108.5(3) . . ?
F11 C19 F12 108.1(3) . . ?
F10 C19 S4 110.9(3) . . ?
F11 C19 S4 110.8(3) . . ?
F12 C19 S4 110.6(2) . . ?
O3F S1F O2F 117.5(3) . . ?
O3F S1F O1F 113.6(3) . . ?
O2F S1F O1F 113.0(3) . . ?
O3F S1F C1F 104.3(3) . . ?
O2F S1F C1F 103.1(3) . . ?
O1F S1F C1F 103.2(3) . . ?
F2F C1F F1F 108.6(5) . . ?
F2F C1F F3F 108.4(5) . . ?
F1F C1F F3F 107.6(5) . . ?
F2F C1F S1F 110.7(4) . . ?
F1F C1F S1F 110.9(4) . . ?
F3F C1F S1F 110.5(4) . . ?
O1F' S1F' O3F' 113.6(3) . . ?
O1F' S1F' O2F' 114.8(3) . . ?
O3F' S1F' O2F' 114.9(3) . . ?
O1F' S1F' C1F' 103.9(3) . . ?
O3F' S1F' C1F' 104.3(3) . . ?
O2F' S1F' C1F' 103.4(3) . . ?
F2F' C1F' F3F' 108.7(5) . . ?
F2F' C1F' F1F' 108.2(5) . . ?
F3F' C1F' F1F' 107.3(5) . . ?
F2F' C1F' S1F' 110.6(4) . . ?
F3F' C1F' S1F' 110.9(4) . . ?
F1F' C1F' S1F' 111.0(4) . . ?
O1F" S1F" O3F" 114.4(5) . . ?
O1F" S1F" O2F" 114.7(5) . . ?
O3F" S1F" O2F" 114.0(5) . . ?
O1F" S1F" C1F" 104.3(4) . . ?
O3F" S1F" C1F" 103.6(4) . . ?
O2F" S1F" C1F" 104.0(4) . . ?
F3F" C1F" F2F" 107.9(6) . . ?
F3F" C1F" F1F" 108.8(6) . . ?
F2F" C1F" F1F" 107.9(6) . . ?
F3F" C1F" S1F" 110.7(5) . . ?
F2F" C1F" S1F" 110.8(5) . . ?
F1F" C1F" S1F" 110.6(5) . . ?
O1F# S1F# O2F# 114.6(5) . . ?
O1F# S1F# O3F# 114.5(5) . . ?
O2F# S1F# O3F# 114.6(5) . . ?
O1F# S1F# C1F# 103.6(5) . . ?
O2F# S1F# C1F# 103.7(5) . . ?
O3F# S1F# C1F# 103.7(5) . . ?
F1F# C1F# F3F# 107.9(6) . . ?
F1F# C1F# F2F# 108.1(6) . . ?
F3F# C1F# F2F# 108.2(6) . . ?
F1F# C1F# S1F# 110.8(5) . . ?
F3F# C1F# S1F# 110.7(5) . . ?
F2F# C1F# S1F# 111.0(5) . . ?

loop_
_geom_bond_atom_site_label_1
_geom_bond_atom_site_label_2
_geom_bond_distance
_geom_bond_site_symmetry_2
_geom_bond_publ_flag
Pd1 N6 2.007(3) . ?
Pd1 N2 2.018(3) . ?
Pd1 O1 2.024(2) . ?
Pd1 N1 2.042(3) . ?
Pd1 Pd2 3.0604(5) . ?
Pd2 N5 2.008(3) . ?
Pd2 N4 2.017(2) . ?
Pd2 O2 2.032(2) . ?
Pd2 N3 2.044(3) . ?
Pd3 N12 2.009(3) . ?
Pd3 N8 2.018(3) . ?
Pd3 O3 2.027(2) . ?
Pd3 N7 2.044(3) . ?
Pd3 Pd4 3.1169(5) . ?
Pd4 N11 2.002(3) . ?
Pd4 N10 2.022(3) . ?
Pd4 O4 2.023(2) . ?
Pd4 N9 2.048(3) . ?
S2 O5 1.436(3) . ?
S2 O6 1.436(3) . ?
S2 O7 1.454(2) . ?
S2 C17 1.822(3) . ?
S3 O8 1.433(3) . ?
S3 O10 1.446(2) . ?
S3 O9 1.450(2) . ?
S3 C18 1.819(4) . ?
S4 O13 1.437(2) . ?
S4 O12 1.444(2) . ?
S4 O11 1.450(2) . ?
S4 C19 1.826(4) . ?
F4 C17 1.325(4) . ?
F5 C17 1.329(4) . ?
F6 C17 1.331(4) . ?
F7 C18 1.343(4) . ?
F8 C18 1.326(4) . ?
F9 C18 1.337(4) . ?
F10 C19 1.328(4) . ?
F11 C19 1.331(4) . ?
F12 C19 1.334(5) . ?
O1 C5 1.283(4) . ?
O2 C7 1.292(4) . ?
O3 C13 1.291(4) . ?
O4 C15 1.284(4) . ?
O17 H17B 0.84(4) . ?
O17 H17A 0.68(4) . ?
O18 H18B 0.70(4) . ?
O18 H18A 0.69(5) . ?
N1 C1 1.481(4) . ?
N1 H1B 0.82(4) . ?
N1 H1A 0.78(4) . ?
N2 C2 1.494(4) . ?
N2 H2B 0.86(4) . ?
N2 H2A 0.89(4) . ?
N4 C4 1.490(4) . ?
N4 H4B 0.9200 . ?
N4 H4A 0.9200 . ?
N3 C3 1.482(4) . ?
N3 H3B 0.78(4) . ?
N3 H3A 0.82(4) . ?
N5 C5 1.298(4) . ?
N5 H5A 0.73(4) . ?
N6 C7 1.290(4) . ?
N6 H6A 0.74(4) . ?
N7 C9 1.501(4) . ?
N7 H7B 0.86(4) . ?
N7 H7A 0.75(4) . ?
N8 C10 1.494(4) . ?
N8 H8B 0.84(4) . ?
N8 H8A 0.82(4) . ?
N10 C12 1.491(4) . ?
N10 H10B 0.81(4) . ?
N10 H10A 0.84(4) . ?
N9 C11 1.487(4) . ?
N9 H9B 0.80(4) . ?
N9 H9A 0.88(4) . ?
N11 C13 1.293(4) . ?
N11 H11A 0.73(4) . ?
N12 C15 1.292(4) . ?
N12 H12A 0.70(4) . ?
C1 C2 1.513(4) . ?
C1 H1D 0.9900 . ?
C1 H1C 0.9900 . ?
C2 H2D 0.9900 . ?
C2 H2C 0.9900 . ?
C4 C3 1.512(4) . ?
C4 H4D 0.9900 . ?
C4 H4C 0.9900 . ?
C3 H3D 0.9900 . ?
C3 H3C 0.9900 . ?
C5 C6 1.505(4) . ?
C6 H6D 0.9799 . ?
C6 H6C 0.9800 . ?
C6 H6B 0.9800 . ?
C7 C8 1.509(4) . ?
C8 H8A 0.9801 . ?
C8 H8B 0.9799 . ?
C8 H8C 0.9800 . ?
C9 C10 1.474(5) . ?
C9 H9D 0.9900 . ?
C9 H9C 0.9900 . ?
C10 H10D 0.9900 . ?
C10 H10C 0.9900 . ?
C12 C11 1.505(4) . ?
C12 H12C 0.9900 . ?
C12 H12B 0.9900 . ?
C11 H11C 0.9900 . ?
C11 H11B 0.9900 . ?
C13 C14 1.504(4) . ?
C14 H14C 0.9800 . ?
C14 H14B 0.9801 . ?
C14 H14A 0.9800 . ?
C15 C16 1.514(4) . ?
C16 H16C 0.9799 . ?
C16 H16B 0.9801 . ?
C16 H16A 0.9801 . ?
S1F O3F 1.429(3) . ?
S1F O2F 1.431(3) . ?
S1F O1F 1.436(3) . ?
S1F C1F 1.830(8) . ?
C1F F2F 1.325(4) . ?
C1F F1F 1.327(4) . ?
C1F F3F 1.328(4) . ?
S1F' O1F' 1.433(3) . ?
S1F' O3F' 1.433(3) . ?
S1F' O2F' 1.433(3) . ?
S1F' C1F' 1.823(8) . ?
C1F' F2F' 1.328(4) . ?
C1F' F3F' 1.329(4) . ?
C1F' F1F' 1.329(4) . ?
S1F" O1F" 1.431(3) . ?
S1F" O3F" 1.433(3) . ?
S1F" O2F" 1.433(3) . ?
S1F" C1F" 1.824(10) . ?
C1F" F3F" 1.328(4) . ?
C1F" F2F" 1.329(4) . ?
C1F" F1F" 1.330(4) . ?
S1F# O1F# 1.432(3) . ?
S1F# O2F# 1.432(3) . ?
S1F# O3F# 1.432(3) . ?
S1F# C1F# 1.826(10) . ?
C1F# F1F# 1.328(4) . ?
C1F# F3F# 1.328(4) . ?
C1F# F2F# 1.328(4) . ?

loop_
_geom_hbond_atom_site_label_D
_geom_hbond_atom_site_label_H
_geom_hbond_atom_site_label_A
_geom_hbond_distance_DH
_geom_hbond_distance_HA
_geom_hbond_distance_DA
_geom_hbond_angle_DHA
_geom_hbond_site_symmetry_A
N1 H1B O2 0.82(4) 2.03(4) 2.846(3) 169(3) 2
N1 H1A O10 0.78(4) 2.20(4) 2.974(4) 175(4) .
N2 H2B O7 0.86(4) 2.05(4) 2.885(4) 164(3) .
N2 H2A O18 0.89(4) 2.08(4) 2.943(4) 163(3) .
N5 H5A O1F 0.73(4) 2.21(4) 2.942(6) 174(4) 4_566
N5 H5A O1F' 0.73(4) 2.50(4) 3.232(6) 175(4) 4_566
N6 H6A O17 0.74(4) 2.24(4) 2.974(3) 174(4) 2
N7 H7B O4 0.86(4) 2.21(4) 2.988(4) 151(3) 2_655
N7 H7B F3F" 0.86(4) 2.56(4) 3.013(11) 114(3) 3_665
N7 H7A F1F" 0.75(4) 2.72(5) 3.44(2) 160(4) .
N7 H7A O3F" 0.75(4) 2.49(4) 3.075(17) 136(4) .
N7 H7A O3F' 0.75(4) 2.49(4) 3.183(7) 155(4) .
N7 H7A O3F# 0.75(4) 1.93(5) 2.40(3) 121(4) .
N8 H8A O12 0.82(4) 2.17(4) 2.987(4) 175(4) .
N8 H8B O9 0.84(4) 2.20(4) 3.014(4) 165(3) .
N11 H11A O12 0.73(4) 2.33(4) 3.053(3) 172(4) 2_645
N12 H12A O11 0.70(4) 2.34(4) 3.031(3) 170(4) .
O17 H17B O18 0.84(4) 1.90(4) 2.733(4) 170(4) 2_545
O17 H17A O5 0.68(4) 2.19(4) 2.854(4) 165(5) 3
O18 H18B O2F' 0.70(4) 1.96(5) 2.639(6) 164(5) 3_565
O18 H18B O1F" 0.70(4) 2.33(5) 2.950(16) 150(5) 3_565
O18 H18B O2F 0.70(4) 2.39(5) 3.088(7) 173(5) 3_565
O18 H18B O1F 0.70(4) 2.54(5) 3.023(7) 129(4) 3_565
O18 H18A O13 0.69(5) 2.14(5) 2.768(4) 154(5) 2_545

loop_
_geom_torsion_atom_site_label_1
_geom_torsion_atom_site_label_2
_geom_torsion_atom_site_label_3
_geom_torsion_atom_site_label_4
_geom_torsion
_geom_torsion_site_symmetry_1
_geom_torsion_site_symmetry_2
_geom_torsion_site_symmetry_3
_geom_torsion_site_symmetry_4
_geom_torsion_publ_flag
N6 Pd1 Pd2 N5 -94.88(11) . . . . ?
N2 Pd1 Pd2 N5 176.50(11) . . . . ?
O1 Pd1 Pd2 N5 0.31(10) . . . . ?
N1 Pd1 Pd2 N5 86.94(11) . . . . ?
N6 Pd1 Pd2 N4 176.33(11) . . . . ?
N2 Pd1 Pd2 N4 87.72(11) . . . . ?
O1 Pd1 Pd2 N4 -88.48(10) . . . . ?
N1 Pd1 Pd2 N4 -1.85(11) . . . . ?
N6 Pd1 Pd2 O2 -0.50(10) . . . . ?
N2 Pd1 Pd2 O2 -89.12(10) . . . . ?
O1 Pd1 Pd2 O2 94.69(9) . . . . ?
N1 Pd1 Pd2 O2 -178.68(10) . . . . ?
N6 Pd1 Pd2 N3 88.81(11) . . . . ?
N2 Pd1 Pd2 N3 0.20(11) . . . . ?
O1 Pd1 Pd2 N3 -176.00(10) . . . . ?
N1 Pd1 Pd2 N3 -89.37(11) . . . . ?
N12 Pd3 Pd4 N11 -101.92(11) . . . . ?
N8 Pd3 Pd4 N11 169.50(11) . . . . ?
O3 Pd3 Pd4 N11 -5.53(10) . . . . ?
N7 Pd3 Pd4 N11 79.62(11) . . . . ?
N12 Pd3 Pd4 N10 170.19(11) . . . . ?
N8 Pd3 Pd4 N10 81.61(11) . . . . ?
O3 Pd3 Pd4 N10 -93.42(10) . . . . ?
N7 Pd3 Pd4 N10 -8.27(12) . . . . ?
N12 Pd3 Pd4 O4 -7.49(10) . . . . ?
N8 Pd3 Pd4 O4 -96.07(10) . . . . ?
O3 Pd3 Pd4 O4 88.90(9) . . . . ?
N7 Pd3 Pd4 O4 174.05(10) . . . . ?
N12 Pd3 Pd4 N9 81.27(11) . . . . ?
N8 Pd3 Pd4 N9 -7.31(11) . . . . ?
O3 Pd3 Pd4 N9 177.66(10) . . . . ?
N7 Pd3 Pd4 N9 -97.19(11) . . . . ?
N6 Pd1 O1 C5 76.4(3) . . . . ?
N2 Pd1 O1 C5 -157.3(6) . . . . ?
N1 Pd1 O1 C5 -107.7(3) . . . . ?
Pd2 Pd1 O1 C5 0.1(2) . . . . ?
N5 Pd2 O2 C7 78.1(2) . . . . ?
N4 Pd2 O2 C7 -154.3(7) . . . . ?
N3 Pd2 O2 C7 -104.0(2) . . . . ?
Pd1 Pd2 O2 C7 0.0(2) . . . . ?
N12 Pd3 O3 C13 83.3(2) . . . . ?
N8 Pd3 O3 C13 -128.8(8) . . . . ?
N7 Pd3 O3 C13 -102.8(2) . . . . ?
Pd4 Pd3 O3 C13 10.0(2) . . . . ?
N11 Pd4 O4 C15 83.8(2) . . . . ?
N10 Pd4 O4 C15 -155.9(6) . . . . ?
N9 Pd4 O4 C15 -99.8(2) . . . . ?
Pd3 Pd4 O4 C15 8.5(2) . . . . ?
N6 Pd1 N1 C1 -59.5(13) . . . . ?
N2 Pd1 N1 C1 -9.4(2) . . . . ?
O1 Pd1 N1 C1 177.8(2) . . . . ?
Pd2 Pd1 N1 C1 99.31(19) . . . . ?
N6 Pd1 N2 C2 156.3(2) . . . . ?
O1 Pd1 N2 C2 30.1(7) . . . . ?
N1 Pd1 N2 C2 -19.9(2) . . . . ?
Pd2 Pd1 N2 C2 -126.27(19) . . . . ?
N5 Pd2 N4 C4 -165.9(2) . . . . ?
O2 Pd2 N4 C4 66.4(8) . . . . ?
N3 Pd2 N4 C4 15.7(2) . . . . ?
Pd1 Pd2 N4 C4 -87.15(19) . . . . ?
N5 Pd2 N3 C3 -8.6(15) . . . . ?
N4 Pd2 N3 C3 12.6(2) . . . . ?
O2 Pd2 N3 C3 -162.0(2) . . . . ?
Pd1 Pd2 N3 C3 117.36(19) . . . . ?
N4 Pd2 N5 C5 104.8(3) . . . . ?
O2 Pd2 N5 C5 -80.7(3) . . . . ?
N3 Pd2 N5 C5 125.9(14) . . . . ?
Pd1 Pd2 N5 C5 -0.9(3) . . . . ?
N2 Pd1 N6 C7 110.9(3) . . . . ?
O1 Pd1 N6 C7 -76.7(3) . . . . ?
N1 Pd1 N6 C7 160.7(11) . . . . ?
Pd2 Pd1 N6 C7 1.4(3) . . . . ?
N12 Pd3 N7 C9 -51.9(10) . . . . ?
N8 Pd3 N7 C9 11.3(2) . . . . ?
O3 Pd3 N7 C9 -165.5(2) . . . . ?
Pd4 Pd3 N7 C9 115.3(2) . . . . ?
N12 Pd3 N8 C10 -171.0(2) . . . . ?
O3 Pd3 N8 C10 41.1(9) . . . . ?
N7 Pd3 N8 C10 15.0(2) . . . . ?
Pd4 Pd3 N8 C10 -96.7(2) . . . . ?
N11 Pd4 N10 C12 160.8(2) . . . . ?
O4 Pd4 N10 C12 40.5(8) . . . . ?
N9 Pd4 N10 C12 -16.0(2) . . . . ?
Pd3 Pd4 N10 C12 -123.34(18) . . . . ?
N11 Pd4 N9 C11 -50.5(13) . . . . ?
N10 Pd4 N9 C11 -12.9(2) . . . . ?
O4 Pd4 N9 C11 173.99(19) . . . . ?
Pd3 Pd4 N9 C11 92.58(19) . . . . ?
N10 Pd4 N11 C13 110.4(3) . . . . ?
O4 Pd4 N11 C13 -76.8(3) . . . . ?
N9 Pd4 N11 C13 147.8(11) . . . . ?
Pd3 Pd4 N11 C13 3.8(3) . . . . ?
N8 Pd3 N12 C15 116.1(3) . . . . ?
O3 Pd3 N12 C15 -67.8(3) . . . . ?
N7 Pd3 N12 C15 179(16) . . . . ?
Pd4 Pd3 N12 C15 11.1(3) . . . . ?
Pd1 N1 C1 C2 36.3(3) . . . . ?
Pd1 N2 C2 C1 45.0(3) . . . . ?
N1 C1 C2 N2 -53.5(3) . . . . ?
Pd2 N4 C4 C3 -40.6(3) . . . . ?
Pd2 N3 C3 C4 -37.9(3) . . . . ?
N4 C4 C3 N3 51.6(3) . . . . ?
Pd1 O1 C5 N5 -0.7(4) . . . . ?
Pd1 O1 C5 C6 179.5(2) . . . . ?
Pd2 N5 C5 O1 1.2(5) . . . . ?
Pd2 N5 C5 C6 -178.9(2) . . . . ?
Pd1 N6 C7 O2 -1.9(5) . . . . ?
Pd1 N6 C7 C8 178.2(2) . . . . ?
Pd2 O2 C7 N6 1.0(4) . . . . ?
Pd2 O2 C7 C8 -179.1(2) . . . . ?
Pd3 N7 C9 C10 -36.0(4) . . . . ?
N7 C9 C10 N8 49.6(4) . . . . ?
Pd3 N8 C10 C9 -39.2(4) . . . . ?
Pd4 N10 C12 C11 41.9(3) . . . . ?
Pd4 N9 C11 C12 38.9(3) . . . . ?
N10 C12 C11 N9 -53.3(3) . . . . ?
Pd3 O3 C13 N11 -11.5(4) . . . . ?
Pd3 O3 C13 C14 166.91(19) . . . . ?
Pd4 N11 C13 O3 2.6(5) . . . . ?
Pd4 N11 C13 C14 -175.7(2) . . . . ?
Pd4 O4 C15 N12 -4.5(4) . . . . ?
Pd4 O4 C15 C16 176.2(2) . . . . ?
Pd3 N12 C15 O4 -8.8(5) . . . . ?
Pd3 N12 C15 C16 170.5(2) . . . . ?
O5 S2 C17 F4 175.5(2) . . . . ?
O6 S2 C17 F4 -62.2(3) . . . . ?
O7 S2 C17 F4 57.3(3) . . . . ?
O5 S2 C17 F5 56.2(3) . . . . ?
O6 S2 C17 F5 178.5(2) . . . . ?
O7 S2 C17 F5 -62.0(3) . . . . ?
O5 S2 C17 F6 -63.6(3) . . . . ?
O6 S2 C17 F6 58.7(3) . . . . ?
O7 S2 C17 F6 178.2(2) . . . . ?
O8 S3 C18 F8 -62.0(3) . . . . ?
O10 S3 C18 F8 58.3(3) . . . . ?
O9 S3 C18 F8 177.1(3) . . . . ?
O8 S3 C18 F9 58.1(3) . . . . ?
O10 S3 C18 F9 178.4(2) . . . . ?
O9 S3 C18 F9 -62.8(3) . . . . ?
O8 S3 C18 F7 177.8(2) . . . . ?
O10 S3 C18 F7 -61.9(3) . . . . ?
O9 S3 C18 F7 56.9(3) . . . . ?
O13 S4 C19 F10 55.7(3) . . . . ?
O12 S4 C19 F10 -64.8(3) . . . . ?
O11 S4 C19 F10 175.8(3) . . . . ?
O13 S4 C19 F11 -63.9(3) . . . . ?
O12 S4 C19 F11 175.5(3) . . . . ?
O11 S4 C19 F11 56.2(3) . . . . ?
O13 S4 C19 F12 176.2(2) . . . . ?
O12 S4 C19 F12 55.7(3) . . . . ?
O11 S4 C19 F12 -63.7(3) . . . . ?
O3F S1F C1F F2F 50.4(4) . . . . ?
O2F S1F C1F F2F 173.7(4) . . . . ?
O1F S1F C1F F2F -68.5(4) . . . . ?
O3F S1F C1F F1F -70.3(4) . . . . ?
O2F S1F C1F F1F 53.0(4) . . . . ?
O1F S1F C1F F1F 170.8(4) . . . . ?
O3F S1F C1F F3F 170.5(4) . . . . ?
O2F S1F C1F F3F -66.2(4) . . . . ?
O1F S1F C1F F3F 51.6(4) . . . . ?
O1F' S1F' C1F' F2F' -70.8(4) . . . . ?
O3F' S1F' C1F' F2F' 48.5(4) . . . . ?
O2F' S1F' C1F' F2F' 168.9(4) . . . . ?
O1F' S1F' C1F' F3F' 49.9(4) . . . . ?
O3F' S1F' C1F' F3F' 169.2(4) . . . . ?
O2F' S1F' C1F' F3F' -70.4(4) . . . . ?
O1F' S1F' C1F' F1F' 169.1(4) . . . . ?
O3F' S1F' C1F' F1F' -71.6(4) . . . . ?
O2F' S1F' C1F' F1F' 48.8(4) . . . . ?
O1F" S1F" C1F" F3F" -77.4(11) . . . . ?
O3F" S1F" C1F" F3F" 162.5(12) . . . . ?
O2F" S1F" C1F" F3F" 43.1(12) . . . . ?
O1F" S1F" C1F" F2F" 42.2(11) . . . . ?
O3F" S1F" C1F" F2F" -77.8(11) . . . . ?
O2F" S1F" C1F" F2F" 162.8(11) . . . . ?
O1F" S1F" C1F" F1F" 161.9(11) . . . . ?
O3F" S1F" C1F" F1F" 41.9(11) . . . . ?
O2F" S1F" C1F" F1F" -77.6(11) . . . . ?
O1F# S1F# C1F# F1F# 166.0(16) . . . . ?
O2F# S1F# C1F# F1F# 45.9(16) . . . . ?
O3F# S1F# C1F# F1F# -74.1(16) . . . . ?
O1F# S1F# C1F# F3F# 46.3(16) . . . . ?
O2F# S1F# C1F# F3F# -73.8(16) . . . . ?
O3F# S1F# C1F# F3F# 166.1(16) . . . . ?
O1F# S1F# C1F# F2F# -73.9(16) . . . . ?
O2F# S1F# C1F# F2F# 166.0(16) . . . . ?
O3F# S1F# C1F# F2F# 46.0(16) . . . . ?
